data_7044101
loop_
_publ_author_name
'Wu, Dongqing'
'Shao, Dong'
'Wei, Xiaoqin'
'Shen, Fu-Xing'
'Shi, Le'
'Zhang, Yiquan'
'Wang, Xin-Yi'

_publ_section_title
;
 Single-Ion Magnetism in Seven-Coordinate YbIII Complexes with Distorted
 D5h Coordination Geometry
;
_journal_name_full 'Dalton Trans.'
_journal_paper_doi 10.1039/C7DT02461D
_journal_year 2017
_chemical_formula_sum 'C64 H88 Cl4 N16 O21 Yb2'
_chemical_formula_weight 1905.38
_space_group_crystal_system monoclinic
_space_group_IT_number 14
_space_group_name_Hall '-P 2yn'
_space_group_name_H-M_alt 'P 1 21/n 1'
_symmetry_space_group_name_Hall '-P 2yn'
_symmetry_space_group_name_H-M 'P 1 21/n 1'
_atom_sites_solution_hydrogens mixed
_audit_creation_method SHELXL-2014/7
_audit_update_record
;
2017-07-05 deposited with the CCDC.
2017-09-04 downloaded from the CCDC.
;
_cell_angle_alpha 90
_cell_angle_beta 99.1320(10)
_cell_angle_gamma 90
_cell_formula_units_Z 2
_cell_length_a 10.6184(7)
_cell_length_b 17.0462(12)
_cell_length_c 22.0716(15)
_cell_measurement_reflns_used 10178
_cell_measurement_temperature 123(2)
_cell_measurement_theta_max 28.7
_cell_measurement_theta_min 1.52
_cell_volume 3944.4(5)
_computing_structure_refinement 'SHELXL-2014/7 (Sheldrick, 2014)'
_diffrn_ambient_temperature 123(2)
_diffrn_measured_fraction_theta_full 1.000
_diffrn_measured_fraction_theta_max 0.999
_diffrn_measurement_device_type 'Bruker APEX-II CCD'
_diffrn_measurement_method '\f and \w scans'
_diffrn_radiation_type MoK\a
_diffrn_radiation_wavelength 0.71073
_diffrn_reflns_av_R_equivalents 0.0315
_diffrn_reflns_av_unetI/netI 0.0283
_diffrn_reflns_Laue_measured_fraction_full 1.000
_diffrn_reflns_Laue_measured_fraction_max 0.999
_diffrn_reflns_limit_h_max 14
_diffrn_reflns_limit_h_min -13
_diffrn_reflns_limit_k_max 23
_diffrn_reflns_limit_k_min -21
_diffrn_reflns_limit_l_max 27
_diffrn_reflns_limit_l_min -29
_diffrn_reflns_number 38592
_diffrn_reflns_point_group_measured_fraction_full 1.000
_diffrn_reflns_point_group_measured_fraction_max 0.999
_diffrn_reflns_theta_full 25.242
_diffrn_reflns_theta_max 28.699
_diffrn_reflns_theta_min 1.517
_diffrn_source 'fine-focus sealed tube'
_exptl_absorpt_coefficient_mu 2.571
_exptl_absorpt_correction_type multi-scan
_exptl_absorpt_process_details 'SADABS: Bruker, 2000'
_exptl_crystal_colour yellow
_exptl_crystal_density_diffrn 1.604
_exptl_crystal_density_method 'not measured'
_exptl_crystal_description block
_exptl_crystal_F_000 1920
_exptl_crystal_size_max 0.300
_exptl_crystal_size_mid 0.260
_exptl_crystal_size_min 0.240
_exptl_transmission_factor_max 0.5774
_exptl_transmission_factor_min 0.5127
_refine_diff_density_max 4.632
_refine_diff_density_min -1.296
_refine_diff_density_rms 0.122
_refine_ls_extinction_method none
_refine_ls_goodness_of_fit_ref 1.059
_refine_ls_hydrogen_treatment constr
_refine_ls_matrix_type full
_refine_ls_number_parameters 507
_refine_ls_number_reflns 10178
_refine_ls_number_restraints 7
_refine_ls_restrained_S_all 1.059
_refine_ls_R_factor_all 0.0405
_refine_ls_R_factor_gt 0.0359
_refine_ls_shift/su_max 0.003
_refine_ls_shift/su_mean 0.000
_refine_ls_structure_factor_coef Fsqd
_refine_ls_weighting_details 'w=1/[\s^2^(Fo^2^)+(0.0401P)^2^+11.7958P] where P=(Fo^2^+2Fc^2^)/3'
_refine_ls_weighting_scheme calc
_refine_ls_wR_factor_gt 0.0892
_refine_ls_wR_factor_ref 0.0921
_reflns_Friedel_coverage 0.000
_reflns_number_gt 9195
_reflns_number_total 10178
_reflns_threshold_expression 'I > 2\s(I)'
_cod_data_source_file c7dt02461d2.cif
_cod_data_source_block Yb1
_cod_depositor_comments
;
The following automatic conversions were performed:

'_exptl_absorpt_correction_type' value 'multi-Scan' changed to
'multi-scan' according to
/home/data/users/saulius/crontab/automatic-downloads/rss-feeds/RSC/lib/dictionaries/cif_core.dic
dictionary named 'cif_core.dic' version 2.4.2 from 2011-04-26.

Automatic conversion script
Id: cif_fix_values 4973 2017-02-22 13:04:09Z antanas 
;
_cod_database_code 7044101
_shelx_shelxl_version_number 2014/7
_shelx_space_group_comment
;
The symmetry employed for this shelxl refinement is uniquely defined
by the following loop, which should always be used as a source of
symmetry information in preference to the above space-group names.
They are only intended as comments.
;
_shelx_estimated_absorpt_t_min 0.513
_shelx_estimated_absorpt_t_max 0.577

loop_
_space_group_symop_operation_xyz
'x, y, z'
'-x+1/2, y+1/2, -z+1/2'
'-x, -y, -z'
'x-1/2, -y-1/2, z-1/2'

loop_
_atom_site_label
_atom_site_type_symbol
_atom_site_fract_x
_atom_site_fract_y
_atom_site_fract_z
_atom_site_U_iso_or_equiv
_atom_site_adp_type
_atom_site_occupancy
_atom_site_site_symmetry_order
_atom_site_calc_flag
_atom_site_refinement_flags_posn
_atom_site_refinement_flags_adp
_atom_site_refinement_flags_occupancy
_atom_site_disorder_assembly
_atom_site_disorder_group
Yb1 Yb 0.58330(2) 0.37757(2) 0.64323(2) 0.01968(5) Uani 1 1 d . . . . .
Cl2 Cl 0.81891(9) 0.40245(5) 0.68863(4) 0.03331(19) Uani 1 1 d . . . . .
Cl1 Cl 0.34372(9) 0.38829(5) 0.58527(5) 0.03186(18) Uani 1 1 d . . . . .
O4 O 0.6182(3) 0.29731(14) 0.57399(11) 0.0281(5) Uani 1 1 d . . . . .
O1 O 0.5743(3) 0.51395(14) 0.65565(11) 0.0258(5) Uani 1 1 d . . . . .
O2 O 0.5773(3) 0.25697(14) 0.69066(12) 0.0329(6) Uani 1 1 d . . . . .
O5 O 0.6236(3) 0.15388(15) 0.53210(14) 0.0370(6) Uani 1 1 d . . . . .
O8 O 0.6902(3) 1.07151(16) 0.30422(13) 0.0407(7) Uani 1 1 d . . . . .
O7 O 0.6736(3) 0.97962(16) 0.39659(13) 0.0393(7) Uani 1 1 d . . . . .
H7W H 0.6703 0.9455 0.4237 0.08(2) Uiso 1 1 calc R . . . .
N3 N 0.6319(3) 0.45507(15) 0.55445(12) 0.0180(5) Uani 1 1 d . . . . .
O6 O 0.6880(3) 0.89403(15) 0.55517(14) 0.0397(7) Uani 1 1 d . . . . .
N2 N 0.6362(3) 0.53542(14) 0.56443(12) 0.0195(5) Uani 1 1 d . . . . .
H2 H 0.6569 0.5684 0.5369 0.023 Uiso 1 1 calc R U . . .
N7 N 0.6907(3) 0.84000(17) 0.44307(14) 0.0272(6) Uani 1 1 d . . . . .
O3 O 0.5155(3) 0.39655(17) 0.73372(14) 0.0416(7) Uani 1 1 d . . . . .
N1 N 0.6433(3) 0.69223(15) 0.58479(13) 0.0202(5) Uani 1 1 d . . . . .
N6 N 0.6787(3) 0.79010(16) 0.49052(14) 0.0273(6) Uani 1 1 d . . . . .
H6 H 0.6738 0.7389 0.4853 0.033 Uiso 1 1 calc R U . . .
N4 N 0.5127(3) 0.4107(2) 0.83508(15) 0.0323(7) Uani 1 1 d . . . . .
N5 N 0.6083(3) 0.12688(18) 0.70722(18) 0.0359(8) Uani 1 1 d . . . . .
C6 C 0.6632(3) 0.35375(19) 0.48128(14) 0.0218(6) Uani 1 1 d . . . . .
C4 C 0.6072(3) 0.56010(18) 0.61770(14) 0.0194(6) Uani 1 1 d . . . . .
C14 C 0.6549(3) 0.76910(19) 0.59680(16) 0.0238(6) Uani 1 1 d . . . . .
C11 C 0.6412(3) 0.28947(19) 0.51836(15) 0.0222(6) Uani 1 1 d . . . . .
C3 C 0.6210(3) 0.64583(18) 0.63092(15) 0.0199(6) Uani 1 1 d . . . . .
C2 C 0.6119(3) 0.6719(2) 0.68949(16) 0.0259(7) Uani 1 1 d . . . . .
H2A H 0.5945 0.6366 0.7204 0.031 Uiso 1 1 calc R U . . .
C21 C 0.7188(4) 0.9945(2) 0.29606(17) 0.0280(7) Uani 1 1 d . . . . .
C22 C 0.7073(3) 0.94561(19) 0.34656(16) 0.0254(7) Uani 1 1 d . . . . .
C5 C 0.6594(3) 0.43367(19) 0.50203(14) 0.0212(6) Uani 1 1 d . . . . .
H5 H 0.6785 0.4738 0.4750 0.025 Uiso 1 1 calc R U . . .
C17 C 0.7293(3) 0.8649(2) 0.34255(16) 0.0250(7) Uani 1 1 d . . . . .
C10 C 0.6461(3) 0.2123(2) 0.49316(17) 0.0275(7) Uani 1 1 d . . . . .
C16 C 0.7136(3) 0.8118(2) 0.39225(17) 0.0272(7) Uani 1 1 d . . . . .
H16 H 0.7202 0.7567 0.3871 0.033 Uiso 1 1 calc R U . . .
C13 C 0.6499(4) 0.8007(2) 0.65472(17) 0.0300(7) Uani 1 1 d . . . . .
H13 H 0.6607 0.8555 0.6617 0.036 Uiso 1 1 calc R U . . .
C20 C 0.7595(4) 0.9640(2) 0.24477(18) 0.0336(8) Uani 1 1 d . . . . .
H20 H 0.7683 0.9972 0.2111 0.040 Uiso 1 1 calc R U . . .
C15 C 0.6748(3) 0.8236(2) 0.54578(17) 0.0276(7) Uani 1 1 d . . . . .
C1 C 0.6289(4) 0.7514(2) 0.70154(17) 0.0299(7) Uani 1 1 d . . . . .
H1A H 0.6262 0.7715 0.7415 0.036 Uiso 1 1 calc R U . . .
C7 C 0.6898(4) 0.3410(2) 0.42162(16) 0.0314(8) Uani 1 1 d . . . . .
H7A H 0.7063 0.3844 0.3970 0.038 Uiso 1 1 calc R U . . .
C24 C 0.5268(4) 0.4381(2) 0.78062(18) 0.0332(8) Uani 1 1 d . . . . .
H24 H 0.5465 0.4921 0.7771 0.040 Uiso 1 1 calc R U . . .
C8 C 0.6922(4) 0.2660(2) 0.39871(17) 0.0364(9) Uani 1 1 d . . . . .
H8 H 0.7086 0.2581 0.3581 0.044 Uiso 1 1 calc R U . . .
C27 C 0.6092(4) 0.1913(2) 0.67374(19) 0.0313(8) Uani 1 1 d . . . . .
H27 H 0.6357 0.1872 0.6347 0.038 Uiso 1 1 calc R U . . .
C9 C 0.6707(4) 0.2013(2) 0.43452(17) 0.0332(8) Uani 1 1 d . . . . .
H9 H 0.6732 0.1498 0.4184 0.040 Uiso 1 1 calc R U . . .
C18 C 0.7701(4) 0.8359(2) 0.28974(19) 0.0371(9) Uani 1 1 d . . . . .
H18 H 0.7862 0.7813 0.2865 0.045 Uiso 1 1 calc R U . . .
C28 C 0.5678(5) 0.1277(3) 0.7662(2) 0.0439(11) Uani 1 1 d . . . . .
H28A H 0.5788 0.1805 0.7837 0.066 Uiso 1 1 calc R U . . .
H28B H 0.6193 0.0904 0.7934 0.066 Uiso 1 1 calc R U . . .
H28C H 0.4777 0.1126 0.7616 0.066 Uiso 1 1 calc R U . . .
C23 C 0.6703(5) 1.1190(2) 0.2505(2) 0.0423(10) Uani 1 1 d . . . . .
H23A H 0.7525 1.1299 0.2373 0.063 Uiso 1 1 calc R U . . .
H23B H 0.6301 1.1685 0.2594 0.063 Uiso 1 1 calc R U . . .
H23C H 0.6147 1.0913 0.2177 0.063 Uiso 1 1 calc R U . . .
C19 C 0.7874(5) 0.8849(3) 0.2423(2) 0.0422(10) Uani 1 1 d . . . . .
H19 H 0.8187 0.8644 0.2076 0.051 Uiso 1 1 calc R U . . .
C26 C 0.5169(5) 0.4630(3) 0.8876(2) 0.0498(12) Uani 1 1 d . . . . .
H26A H 0.5303 0.5170 0.8749 0.075 Uiso 1 1 calc R U . . .
H26B H 0.5872 0.4474 0.9197 0.075 Uiso 1 1 calc R U . . .
H26C H 0.4362 0.4596 0.9037 0.075 Uiso 1 1 calc R U . . .
C12 C 0.6242(5) 0.0749(2) 0.5097(2) 0.0457(11) Uani 1 1 d . . . . .
H12A H 0.5602 0.0696 0.4727 0.069 Uiso 1 1 calc R U . . .
H12B H 0.6039 0.0387 0.5413 0.069 Uiso 1 1 calc R U . . .
H12C H 0.7087 0.0625 0.4999 0.069 Uiso 1 1 calc R U . . .
C29 C 0.6458(5) 0.0517(2) 0.6845(3) 0.0516(13) Uani 1 1 d . . . . .
H29A H 0.5696 0.0196 0.6717 0.077 Uiso 1 1 calc R U . . .
H29B H 0.7027 0.0245 0.7171 0.077 Uiso 1 1 calc R U . . .
H29C H 0.6901 0.0603 0.6494 0.077 Uiso 1 1 calc R U . . .
C25 C 0.4865(5) 0.3287(3) 0.8441(2) 0.0448(10) Uani 1 1 d . . . . .
H25A H 0.4783 0.3011 0.8047 0.067 Uiso 1 1 calc R U . . .
H25B H 0.4068 0.3236 0.8609 0.067 Uiso 1 1 calc R U . . .
H25C H 0.5566 0.3057 0.8728 0.067 Uiso 1 1 calc R U . . .
O9 O 0.5978(4) 0.6404(3) 0.84777(19) 0.0608(10) Uani 1 1 d . . . . .
N8 N 0.5382(4) 0.7180(3) 0.9220(2) 0.0486(9) Uani 1 1 d . . . . .
C32 C 0.5756(5) 0.7043(3) 0.8683(3) 0.0543(12) Uani 1 1 d . . . . .
H32 H 0.5861 0.7487 0.8436 0.065 Uiso 1 1 calc R U . . .
C31 C 0.5282(5) 0.6538(4) 0.9648(2) 0.0580(13) Uani 1 1 d . . . . .
H31A H 0.5649 0.6061 0.9500 0.087 Uiso 1 1 calc R U . . .
H31B H 0.4383 0.6447 0.9678 0.087 Uiso 1 1 calc R U . . .
H31C H 0.5749 0.6676 1.0053 0.087 Uiso 1 1 calc R U . . .
C30 C 0.5179(6) 0.7973(4) 0.9420(4) 0.0753(19) Uani 1 1 d . . . . .
H30A H 0.5343 0.8345 0.9103 0.113 Uiso 1 1 calc R U . . .
H30B H 0.5761 0.8081 0.9802 0.113 Uiso 1 1 calc R U . . .
H30C H 0.4296 0.8030 0.9491 0.113 Uiso 1 1 calc R U . . .
O10B O 0.4968(9) 1.0240(6) 0.9211(4) 0.106(3) Uani 0.676(10) 1 d . U P A 1
H10E H 0.5167 1.0307 0.9576 0.127 Uiso 0.676(10) 1 d R U P A 1
H10F H 0.4407 1.0172 0.8998 0.127 Uiso 0.676(10) 1 d R U P A 1
O10A O 0.5294(12) 1.0143(9) 0.9861(4) 0.123(5) Uani 0.5 1 d . . P B 2
H10A H 0.4560 1.0001 0.9741 0.147 Uiso 0.5 1 d R U P B 2
H10B H 0.5663 0.9784 0.9768 0.147 Uiso 0.5 1 d R U P B 2
O10C O 0.5160(17) 1.1048(11) 0.9128(8) 0.093(5) Uani 0.324(10) 1 d . U P . .
H10C H 0.5058 1.0774 0.8796 0.112 Uiso 0.324(10) 1 d R U P A .
H10D H 0.5620 1.0792 0.9408 0.112 Uiso 0.324(10) 1 d R U P . .

loop_
_atom_site_aniso_label
_atom_site_aniso_U_11
_atom_site_aniso_U_22
_atom_site_aniso_U_33
_atom_site_aniso_U_23
_atom_site_aniso_U_13
_atom_site_aniso_U_12
Yb1 0.02792(8) 0.01170(7) 0.02060(8) 0.00217(4) 0.00742(5) -0.00046(5)
Cl2 0.0344(5) 0.0237(4) 0.0372(5) 0.0052(3) -0.0086(4) -0.0039(3)
Cl1 0.0300(4) 0.0232(4) 0.0406(5) 0.0067(3) 0.0002(3) -0.0021(3)
O4 0.0452(15) 0.0148(10) 0.0255(12) -0.0015(9) 0.0095(10) -0.0019(10)
O1 0.0409(14) 0.0150(10) 0.0234(11) 0.0014(9) 0.0111(10) 0.0014(9)
O2 0.0471(16) 0.0174(11) 0.0346(14) 0.0065(10) 0.0083(12) -0.0028(11)
O5 0.0488(17) 0.0142(11) 0.0479(17) -0.0068(11) 0.0080(13) -0.0016(11)
O8 0.068(2) 0.0189(12) 0.0365(15) 0.0028(11) 0.0128(14) -0.0021(13)
O7 0.073(2) 0.0202(12) 0.0296(14) -0.0010(10) 0.0226(14) 0.0038(13)
N3 0.0235(13) 0.0113(11) 0.0184(12) -0.0001(9) 0.0006(10) 0.0002(9)
O6 0.063(2) 0.0146(11) 0.0405(16) 0.0016(11) 0.0062(14) -0.0069(12)
N2 0.0285(14) 0.0100(11) 0.0200(12) 0.0022(9) 0.0041(10) -0.0017(10)
N7 0.0298(15) 0.0187(13) 0.0331(16) 0.0057(11) 0.0053(12) -0.0043(11)
O3 0.065(2) 0.0316(14) 0.0343(15) 0.0025(12) 0.0261(14) -0.0008(14)
N1 0.0206(13) 0.0133(11) 0.0258(13) 0.0002(10) 0.0010(10) -0.0014(10)
N6 0.0368(17) 0.0142(12) 0.0310(15) 0.0039(11) 0.0061(12) -0.0029(11)
N4 0.0393(18) 0.0319(16) 0.0278(15) 0.0025(13) 0.0119(13) 0.0025(14)
N5 0.0326(17) 0.0205(15) 0.053(2) 0.0128(14) 0.0009(15) -0.0008(12)
C6 0.0246(15) 0.0200(14) 0.0186(14) -0.0033(11) -0.0033(11) 0.0043(12)
C4 0.0217(15) 0.0138(13) 0.0219(15) -0.0001(11) 0.0012(11) 0.0000(11)
C14 0.0253(16) 0.0141(13) 0.0307(17) 0.0001(12) 0.0007(13) -0.0013(12)
C11 0.0224(15) 0.0191(15) 0.0237(15) -0.0043(12) -0.0009(12) 0.0015(12)
C3 0.0205(14) 0.0148(13) 0.0233(15) -0.0010(11) -0.0003(11) 0.0004(11)
C2 0.0304(17) 0.0199(15) 0.0263(16) -0.0008(12) 0.0009(13) 0.0004(13)
C21 0.0332(19) 0.0217(16) 0.0290(17) -0.0005(13) 0.0046(14) -0.0066(14)
C22 0.0325(18) 0.0189(15) 0.0259(16) -0.0040(12) 0.0085(13) -0.0041(13)
C5 0.0267(16) 0.0199(14) 0.0156(14) 0.0023(11) -0.0007(11) 0.0013(12)
C17 0.0249(16) 0.0193(15) 0.0303(17) -0.0017(13) 0.0034(13) -0.0017(12)
C10 0.0279(17) 0.0208(16) 0.0316(18) -0.0065(13) -0.0023(13) 0.0042(13)
C16 0.0280(17) 0.0181(15) 0.0344(18) -0.0007(13) 0.0017(14) -0.0027(13)
C13 0.038(2) 0.0145(14) 0.0354(19) -0.0040(13) 0.0001(15) -0.0031(13)
C20 0.038(2) 0.037(2) 0.0270(18) 0.0025(15) 0.0087(15) -0.0054(16)
C15 0.0300(18) 0.0170(15) 0.0350(18) 0.0049(13) 0.0021(14) -0.0034(13)
C1 0.040(2) 0.0215(16) 0.0265(17) -0.0066(13) 0.0006(14) -0.0006(14)
C7 0.041(2) 0.0311(18) 0.0212(16) -0.0005(13) 0.0021(14) 0.0084(16)
C24 0.039(2) 0.0292(18) 0.0347(19) 0.0043(15) 0.0175(16) 0.0001(15)
C8 0.048(2) 0.039(2) 0.0219(17) -0.0099(15) 0.0021(15) 0.0131(18)
C27 0.0330(19) 0.0208(16) 0.039(2) 0.0093(14) 0.0022(15) -0.0013(14)
C9 0.038(2) 0.0271(18) 0.0320(18) -0.0123(14) -0.0016(15) 0.0099(15)
C18 0.049(2) 0.0248(18) 0.038(2) -0.0064(15) 0.0084(17) 0.0076(16)
C28 0.046(2) 0.036(2) 0.047(2) 0.0215(18) -0.0044(19) -0.0103(18)
C23 0.050(3) 0.031(2) 0.047(2) 0.0130(17) 0.010(2) 0.0004(18)
C19 0.055(3) 0.044(2) 0.030(2) -0.0050(17) 0.0141(18) 0.006(2)
C26 0.063(3) 0.054(3) 0.032(2) -0.0100(19) 0.004(2) 0.010(2)
C12 0.054(3) 0.0173(17) 0.066(3) -0.0136(18) 0.010(2) -0.0010(17)
C29 0.049(3) 0.0202(18) 0.086(4) 0.015(2) 0.010(2) 0.0067(18)
C25 0.059(3) 0.041(2) 0.037(2) 0.0144(18) 0.015(2) -0.004(2)
O9 0.059(2) 0.068(2) 0.059(2) -0.0096(19) 0.0208(18) -0.0034(19)
N8 0.037(2) 0.052(2) 0.055(2) -0.0093(19) 0.0046(17) -0.0061(17)
C32 0.047(3) 0.060(3) 0.058(3) 0.002(3) 0.015(2) -0.009(2)
C31 0.050(3) 0.079(4) 0.044(3) -0.004(3) 0.003(2) -0.005(3)
C30 0.050(3) 0.066(4) 0.108(5) -0.036(4) 0.007(3) -0.003(3)
O10B 0.114(7) 0.108(6) 0.095(6) -0.012(5) 0.014(5) 0.007(5)
O10A 0.116(9) 0.196(13) 0.051(5) 0.020(7) -0.001(5) -0.108(9)
O10C 0.109(11) 0.108(8) 0.072(9) -0.009(8) 0.041(8) 0.013(9)

loop_
_atom_type_symbol
_atom_type_description
_atom_type_scat_dispersion_real
_atom_type_scat_dispersion_imag
_atom_type_scat_source
C C 0.0033 0.0016 'International Tables Vol C Tables 4.2.6.8 and 6.1.1.4'
H H 0.0000 0.0000 'International Tables Vol C Tables 4.2.6.8 and 6.1.1.4'
N N 0.0061 0.0033 'International Tables Vol C Tables 4.2.6.8 and 6.1.1.4'
O O 0.0106 0.0060 'International Tables Vol C Tables 4.2.6.8 and 6.1.1.4'
Cl Cl 0.1484 0.1585 'International Tables Vol C Tables 4.2.6.8 and 6.1.1.4'
Yb Yb -0.3850 5.5486 'International Tables Vol C Tables 4.2.6.8 and 6.1.1.4'

loop_
_geom_angle_atom_site_label_1
_geom_angle_atom_site_label_2
_geom_angle_atom_site_label_3
_geom_angle
_geom_angle_site_symmetry_1
O4 Yb1 O3 147.84(10) .
O4 Yb1 O2 76.94(9) .
O3 Yb1 O2 71.97(10) .
O4 Yb1 O1 137.46(9) .
O3 Yb1 O1 74.28(10) .
O2 Yb1 O1 145.48(9) .
O4 Yb1 N3 72.16(9) .
O3 Yb1 N3 139.37(9) .
O2 Yb1 N3 148.64(9) .
O1 Yb1 N3 65.32(8) .
O4 Yb1 Cl2 96.66(8) .
O3 Yb1 Cl2 93.37(9) .
O2 Yb1 Cl2 93.73(8) .
O1 Yb1 Cl2 81.17(7) .
N3 Yb1 Cl2 84.77(7) .
O4 Yb1 Cl1 87.78(8) .
O3 Yb1 Cl1 90.04(9) .
O2 Yb1 Cl1 100.68(8) .
O1 Yb1 Cl1 86.25(7) .
N3 Yb1 Cl1 83.51(6) .
Cl2 Yb1 Cl1 165.54(3) .
O4 Yb1 C4 118.31(9) .
O3 Yb1 C4 93.57(10) .
O2 Yb1 C4 163.52(9) .
O1 Yb1 C4 19.31(8) .
N3 Yb1 C4 46.16(8) .
Cl2 Yb1 C4 78.93(6) .
Cl1 Yb1 C4 86.84(6) .
C11 O4 Yb1 145.8(2) .
C4 O1 Yb1 122.0(2) .
C27 O2 Yb1 129.5(3) .
C10 O5 C12 117.3(3) .
C21 O8 C23 116.3(3) .
C22 O7 H7W 109.5 .
C5 N3 N2 114.6(3) .
C5 N3 Yb1 131.4(2) .
N2 N3 Yb1 113.92(18) .
C4 N2 N3 116.5(3) .
C4 N2 H2 121.7 .
N3 N2 H2 121.7 .
C16 N7 N6 119.4(3) .
C24 O3 Yb1 144.8(3) .
C14 N1 C3 116.7(3) .
C15 N6 N7 116.5(3) .
C15 N6 H6 121.7 .
N7 N6 H6 121.7 .
C24 N4 C25 121.3(4) .
C24 N4 C26 121.0(4) .
C25 N4 C26 117.6(4) .
C27 N5 C28 121.9(4) .
C27 N5 C29 120.8(4) .
C28 N5 C29 117.3(3) .
C7 C6 C11 120.0(3) .
C7 C6 C5 117.6(3) .
C11 C6 C5 122.3(3) .
O1 C4 N2 121.8(3) .
O1 C4 C3 121.3(3) .
N2 C4 C3 116.9(3) .
N2 C4 Yb1 83.30(17) .
C3 C4 Yb1 158.7(2) .
N1 C14 C13 122.9(3) .
N1 C14 C15 118.5(3) .
C13 C14 C15 118.6(3) .
O4 C11 C6 122.9(3) .
O4 C11 C10 119.1(3) .
C6 C11 C10 118.0(3) .
N1 C3 C2 124.5(3) .
N1 C3 C4 117.0(3) .
C2 C3 C4 118.5(3) .
C3 C2 C1 117.8(3) .
C3 C2 H2A 121.1 .
C1 C2 H2A 121.1 .
O8 C21 C20 125.2(3) .
O8 C21 C22 114.5(3) .
C20 C21 C22 120.3(3) .
O7 C22 C17 123.0(3) .
O7 C22 C21 117.5(3) .
C17 C22 C21 119.6(3) .
N3 C5 C6 125.1(3) .
N3 C5 H5 117.5 .
C6 C5 H5 117.5 .
C18 C17 C22 118.5(3) .
C18 C17 C16 119.9(3) .
C22 C17 C16 121.6(3) .
O5 C10 C9 125.0(3) .
O5 C10 C11 114.0(3) .
C9 C10 C11 121.0(3) .
N7 C16 C17 119.3(3) .
N7 C16 H16 120.4 .
C17 C16 H16 120.4 .
C1 C13 C14 119.0(3) .
C1 C13 H13 120.5 .
C14 C13 H13 120.5 .
C21 C20 C19 119.8(4) .
C21 C20 H20 120.1 .
C19 C20 H20 120.1 .
O6 C15 N6 123.3(3) .
O6 C15 C14 120.4(3) .
N6 C15 C14 116.3(3) .
C13 C1 C2 119.0(3) .
C13 C1 H1A 120.5 .
C2 C1 H1A 120.5 .
C8 C7 C6 120.4(4) .
C8 C7 H7A 119.8 .
C6 C7 H7A 119.8 .
O3 C24 N4 123.1(4) .
O3 C24 H24 118.5 .
N4 C24 H24 118.5 .
C7 C8 C9 120.7(3) .
C7 C8 H8 119.6 .
C9 C8 H8 119.6 .
O2 C27 N5 123.5(4) .
O2 C27 H27 118.2 .
N5 C27 H27 118.2 .
C10 C9 C8 119.9(3) .
C10 C9 H9 120.1 .
C8 C9 H9 120.1 .
C19 C18 C17 121.1(4) .
C19 C18 H18 119.5 .
C17 C18 H18 119.5 .
N5 C28 H28A 109.5 .
N5 C28 H28B 109.5 .
H28A C28 H28B 109.5 .
N5 C28 H28C 109.5 .
H28A C28 H28C 109.5 .
H28B C28 H28C 109.5 .
O8 C23 H23A 109.5 .
O8 C23 H23B 109.5 .
H23A C23 H23B 109.5 .
O8 C23 H23C 109.5 .
H23A C23 H23C 109.5 .
H23B C23 H23C 109.5 .
C18 C19 C20 120.5(4) .
C18 C19 H19 119.7 .
C20 C19 H19 119.7 .
N4 C26 H26A 109.5 .
N4 C26 H26B 109.5 .
H26A C26 H26B 109.5 .
N4 C26 H26C 109.5 .
H26A C26 H26C 109.5 .
H26B C26 H26C 109.5 .
O5 C12 H12A 109.5 .
O5 C12 H12B 109.5 .
H12A C12 H12B 109.5 .
O5 C12 H12C 109.5 .
H12A C12 H12C 109.5 .
H12B C12 H12C 109.5 .
N5 C29 H29A 109.5 .
N5 C29 H29B 109.5 .
H29A C29 H29B 109.5 .
N5 C29 H29C 109.5 .
H29A C29 H29C 109.5 .
H29B C29 H29C 109.5 .
N4 C25 H25A 109.5 .
N4 C25 H25B 109.5 .
H25A C25 H25B 109.5 .
N4 C25 H25C 109.5 .
H25A C25 H25C 109.5 .
H25B C25 H25C 109.5 .
C32 N8 C30 121.0(5) .
C32 N8 C31 120.6(5) .
C30 N8 C31 118.2(5) .
O9 C32 N8 126.3(5) .
O9 C32 H32 116.9 .
N8 C32 H32 116.9 .
N8 C31 H31A 109.5 .
N8 C31 H31B 109.5 .
H31A C31 H31B 109.5 .
N8 C31 H31C 109.5 .
H31A C31 H31C 109.5 .
H31B C31 H31C 109.5 .
N8 C30 H30A 109.5 .
N8 C30 H30B 109.5 .
H30A C30 H30B 109.5 .
N8 C30 H30C 109.5 .
H30A C30 H30C 109.5 .
H30B C30 H30C 109.5 .
O10C O10B H10E 88.3 .
O10C O10B H10F 101.4 .
H10E O10B H10F 138.3 .
H10E O10B H10C 124.4 .
H10F O10B H10C 78.1 .
H10E O10B H10D 59.1 .
H10F O10B H10D 137.8 .
H10C O10B H10D 66.9 .
O10A O10A H10A 55.5 3_677
O10A O10A H10B 99.2 3_677
H10A O10A H10B 100.1 .
O10B O10C H10C 65.1 .
O10B O10C H10D 58.6 .
H10C O10C H10D 108.7 .

loop_
_geom_bond_atom_site_label_1
_geom_bond_atom_site_label_2
_geom_bond_distance
_geom_bond_site_symmetry_2
Yb1 O4 2.127(2) .
Yb1 O3 2.251(3) .
Yb1 O2 2.312(2) .
Yb1 O1 2.345(2) .
Yb1 N3 2.484(3) .
Yb1 Cl2 2.5781(9) .
Yb1 Cl1 2.6662(9) .
Yb1 C4 3.179(3) .
O4 C11 1.296(4) .
O1 C4 1.239(4) .
O2 C27 1.244(5) .
O5 C10 1.361(5) .
O5 C12 1.434(4) .
O8 C21 1.366(4) .
O8 C23 1.424(5) .
O7 C22 1.345(4) .
O7 H7W 0.8400 .
N3 C5 1.290(4) .
N3 N2 1.387(3) .
O6 C15 1.222(4) .
N2 C4 1.330(4) .
N2 H2 0.8800 .
N7 C16 1.279(5) .
N7 N6 1.371(4) .
O3 C24 1.245(5) .
N1 C14 1.339(4) .
N1 C3 1.339(4) .
N6 C15 1.353(5) .
N6 H6 0.8800 .
N4 C24 1.320(5) .
N4 C25 1.446(5) .
N4 C26 1.457(5) .
N5 C27 1.325(5) .
N5 C28 1.433(6) .
N5 C29 1.455(6) .
C6 C7 1.407(5) .
C6 C11 1.409(5) .
C6 C5 1.440(4) .
C4 C3 1.493(4) .
C14 C13 1.396(5) .
C14 C15 1.501(5) .
C11 C10 1.432(4) .
C3 C2 1.385(5) .
C2 C1 1.387(5) .
C2 H2A 0.9500 .
C21 C20 1.376(5) .
C21 C22 1.412(5) .
C22 C17 1.401(5) .
C5 H5 0.9500 .
C17 C18 1.397(5) .
C17 C16 1.452(5) .
C10 C9 1.373(5) .
C16 H16 0.9500 .
C13 C1 1.377(5) .
C13 H13 0.9500 .
C20 C19 1.382(6) .
C20 H20 0.9500 .
C1 H1A 0.9500 .
C7 C8 1.377(5) .
C7 H7A 0.9500 .
C24 H24 0.9500 .
C8 C9 1.396(6) .
C8 H8 0.9500 .
C27 H27 0.9500 .
C9 H9 0.9500 .
C18 C19 1.375(6) .
C18 H18 0.9500 .
C28 H28A 0.9800 .
C28 H28B 0.9800 .
C28 H28C 0.9800 .
C23 H23A 0.9800 .
C23 H23B 0.9800 .
C23 H23C 0.9800 .
C19 H19 0.9500 .
C26 H26A 0.9800 .
C26 H26B 0.9800 .
C26 H26C 0.9800 .
C12 H12A 0.9800 .
C12 H12B 0.9800 .
C12 H12C 0.9800 .
C29 H29A 0.9800 .
C29 H29B 0.9800 .
C29 H29C 0.9800 .
C25 H25A 0.9800 .
C25 H25B 0.9800 .
C25 H25C 0.9800 .
O9 C32 1.217(7) .
N8 C32 1.329(7) .
N8 C30 1.450(7) .
N8 C31 1.460(7) .
C32 H32 0.9500 .
C31 H31A 0.9800 .
C31 H31B 0.9800 .
C31 H31C 0.9800 .
C30 H30A 0.9800 .
C30 H30B 0.9800 .
C30 H30C 0.9800 .
O10B O10C 1.409(19) .
O10B H10E 0.8063 .
O10B H10F 0.7077 .
O10B H10D 1.2074 .
O10A O10A 1.060(16) 3_677
O10A H10A 0.8193 .
O10A H10B 0.7728 .
O10C H10C 0.8627 .
O10C H10D 0.8451 .
